data_7223563
loop_
_publ_author_name
'Khavasi, Hamid Reza'
'Ghanbarpour, Alireza'
'Azhdari Tehrani, Alireza'

_publ_section_title
;
 The role of intermolecular interactions involving halogens in the
 supramolecular architecture of a series of Mn(II) coordination compounds
;
_journal_name_full 'RSC Adv.'
_journal_paper_doi 10.1039/C5RA25192C
_journal_year 2015
_chemical_formula_sum 'C12 H9 Cl3 Mn N2 O'
_chemical_formula_weight 358.50
_chemical_name_systematic
; 
 ? 
;
_space_group_IT_number 14
_symmetry_cell_setting monoclinic
_symmetry_space_group_name_Hall '-P 2yn'
_symmetry_space_group_name_H-M 'P 1 21/n 1'
_atom_sites_solution_hydrogens geom
_atom_sites_solution_primary direct
_atom_sites_solution_secondary difmap
_audit_creation_method SHELXL-97
_audit_update_record
;
2014-07-25 deposited with the CCDC.
2015-12-17 downloaded from the CCDC.
;
_cell_angle_alpha 90.00
_cell_angle_beta 94.851(11)
_cell_angle_gamma 90.00
_cell_formula_units_Z 4
_cell_length_a 6.8043(8)
_cell_length_b 12.7288(13)
_cell_length_c 15.384(2)
_cell_measurement_reflns_used 7099
_cell_measurement_temperature 298(2)
_cell_measurement_theta_max 27.00
_cell_measurement_theta_min 2.66
_cell_volume 1327.6(3)
_computing_cell_refinement 'X-Area 1.31 (Stoe & Cie GmbH, 2005)'
_computing_data_collection 'X-Area 1.31 (Stoe & Cie GmbH, 2005)'
_computing_data_reduction 'X-Area 1.31 (Stoe & Cie GmbH, 2005)'
_computing_molecular_graphics 'ORTEP-3 for Windows (Farrugia, 1997)'
_computing_publication_material 'WinGX (Farrugia, 1999)'
_computing_structure_refinement 'SHELXL-97 (Sheldrick, 1997)'
_computing_structure_solution 'SHELXS-97 (Sheldrick, 1990)'
_diffrn_ambient_temperature 298(2)
_diffrn_detector_area_resol_mean '0.15 mm'
_diffrn_measured_fraction_theta_full 0.994
_diffrn_measured_fraction_theta_max 0.994
_diffrn_measurement_device_type 'STOE IPDS II'
_diffrn_measurement_method 'rotation method'
_diffrn_radiation_monochromator graphite
_diffrn_radiation_source 'fine-focus sealed tube'
_diffrn_radiation_type MoK\a
_diffrn_radiation_wavelength 0.71073
_diffrn_reflns_av_R_equivalents 0.0965
_diffrn_reflns_av_sigmaI/netI 0.1010
_diffrn_reflns_limit_h_max 7
_diffrn_reflns_limit_h_min -8
_diffrn_reflns_limit_k_max 16
_diffrn_reflns_limit_k_min -14
_diffrn_reflns_limit_l_max 19
_diffrn_reflns_limit_l_min -19
_diffrn_reflns_number 7099
_diffrn_reflns_theta_full 27.00
_diffrn_reflns_theta_max 27.00
_diffrn_reflns_theta_min 2.66
_diffrn_standards_number 0
_exptl_absorpt_coefficient_mu 1.588
_exptl_absorpt_correction_T_max 0.9001
_exptl_absorpt_correction_T_min 0.8521
_exptl_absorpt_correction_type numerical
_exptl_absorpt_process_details 'shape of crystal determined optically'
_exptl_crystal_colour 'light yellow'
_exptl_crystal_density_diffrn 1.794
_exptl_crystal_density_method 'not measured'
_exptl_crystal_description Needle
_exptl_crystal_F_000 716
_exptl_crystal_size_max 0.20
_exptl_crystal_size_mid 0.09
_exptl_crystal_size_min 0.08
_refine_diff_density_max 0.492
_refine_diff_density_min -0.480
_refine_diff_density_rms 0.115
_refine_ls_extinction_method none
_refine_ls_goodness_of_fit_ref 0.914
_refine_ls_hydrogen_treatment constr
_refine_ls_matrix_type full
_refine_ls_number_parameters 172
_refine_ls_number_reflns 2889
_refine_ls_number_restraints 0
_refine_ls_restrained_S_all 0.914
_refine_ls_R_factor_all 0.0825
_refine_ls_R_factor_gt 0.0712
_refine_ls_shift/su_max 0.002
_refine_ls_shift/su_mean 0.000
_refine_ls_structure_factor_coef Fsqd
_refine_ls_weighting_details 'calc w=1/[\s^2^(Fo^2^)+(0.0000P)^2^+0.0000P] where P=(Fo^2^+2Fc^2^)/3'
_refine_ls_weighting_scheme calc
_refine_ls_wR_factor_gt 0.0923
_refine_ls_wR_factor_ref 0.1009
_reflns_number_gt 2515
_reflns_number_total 2889
_reflns_threshold_expression >2sigma(I)
_cod_data_source_file c5ra25192c2.cif
_cod_data_source_block d:\determination\solution\c575\khc575
_cod_depositor_comments
;
The following automatic conversions were performed:

'_symmetry_cell_setting' value 'Monoclinic' changed to 'monoclinic'
according to
/usr/data/users/saulius/crontab/automatic-downloads/rss-feeds/RSC/lib/dictionaries/cif_core.dic
dictionary named 'cif_core.dic' version 2.4.2 from 2011-04-26.

Automatic conversion script
Id: cif_fix_values 4268 2015-11-12 08:31:59Z antanas 
;
_cod_original_cell_volume 1327.7(3)
_cod_original_sg_symbol_H-M P21/n
_cod_original_formula_sum 'C12 H9 Cl3 Mn1 N2 O1'
_cod_database_code 7223563

loop_
_symmetry_equiv_pos_as_xyz
'x, y, z'
'-x+1/2, y+1/2, -z+1/2'
'-x, -y, -z'
'x-1/2, -y-1/2, z-1/2'

loop_
_atom_site_label
_atom_site_type_symbol
_atom_site_fract_x
_atom_site_fract_y
_atom_site_fract_z
_atom_site_U_iso_or_equiv
_atom_site_adp_type
_atom_site_occupancy
_atom_site_symmetry_multiplicity
_atom_site_calc_flag
_atom_site_refinement_flags
C1 C 0.5295(14) 0.7347(7) 0.9059(5) 0.034(2) Uani 1 1 d .
H1 H 0.5921 0.7211 0.9608 0.041 Uiso 1 1 calc R
C2 C 0.6169(14) 0.8056(7) 0.8550(5) 0.041(2) Uani 1 1 d .
H2 H 0.7341 0.8389 0.8745 0.049 Uiso 1 1 calc R
C3 C 0.5237(14) 0.8261(7) 0.7727(5) 0.041(2) Uani 1 1 d .
H3 H 0.5788 0.8731 0.7353 0.050 Uiso 1 1 calc R
C4 C 0.3492(12) 0.7762(7) 0.7474(5) 0.032(2) Uani 1 1 d .
H4 H 0.2831 0.7893 0.6931 0.039 Uiso 1 1 calc R
C5 C 0.2739(12) 0.7057(6) 0.8049(4) 0.0203(19) Uani 1 1 d .
C6 C 0.0915(13) 0.6407(6) 0.7825(4) 0.026(2) Uani 1 1 d .
C7 C -0.2163(11) 0.6281(7) 0.6865(4) 0.0233(18) Uani 1 1 d .
C8 C -0.3198(12) 0.5596(6) 0.7336(4) 0.028(2) Uani 1 1 d .
H8 H -0.2692 0.5396 0.7892 0.034 Uiso 1 1 calc R
C9 C -0.4958(12) 0.5204(7) 0.7001(4) 0.030(2) Uani 1 1 d .
H9 H -0.5638 0.4730 0.7325 0.036 Uiso 1 1 calc R
C10 C -0.5740(12) 0.5505(7) 0.6183(4) 0.034(2) Uani 1 1 d .
C11 C -0.4715(13) 0.6195(7) 0.5698(5) 0.035(2) Uani 1 1 d .
H11 H -0.5235 0.6399 0.5146 0.043 Uiso 1 1 calc R
C12 C -0.2926(12) 0.6579(7) 0.6034(5) 0.032(2) Uani 1 1 d .
H12 H -0.2223 0.7039 0.5706 0.039 Uiso 1 1 calc R
N1 N 0.3643(10) 0.6838(5) 0.8841(3) 0.0240(16) Uani 1 1 d .
N2 N -0.0352(10) 0.6749(5) 0.7186(4) 0.0309(18) Uani 1 1 d .
H2A H -0.0040 0.7322 0.6936 0.037 Uiso 1 1 calc R
O1 O 0.0716(8) 0.5596(4) 0.8232(3) 0.0316(14) Uani 1 1 d .
Mn1 Mn 0.23740(19) 0.54042(10) 0.95436(7) 0.0249(3) Uani 1 1 d .
Cl1 Cl -0.8069(3) 0.5092(2) 0.57689(13) 0.0538(8) Uani 1 1 d .
Cl2 Cl 0.0490(3) 0.37480(17) 0.98048(14) 0.0365(5) Uani 1 1 d .
Cl3 Cl 0.4747(3) 0.57906(16) 1.08875(11) 0.0270(5) Uani 1 1 d .

loop_
_atom_site_aniso_label
_atom_site_aniso_U_11
_atom_site_aniso_U_22
_atom_site_aniso_U_33
_atom_site_aniso_U_23
_atom_site_aniso_U_13
_atom_site_aniso_U_12
C1 0.032(6) 0.035(5) 0.033(5) 0.007(4) -0.003(4) 0.000(5)
C2 0.033(6) 0.034(6) 0.053(6) 0.001(5) -0.012(5) -0.023(5)
C3 0.030(6) 0.041(6) 0.053(6) 0.005(5) 0.003(5) -0.004(5)
C4 0.012(5) 0.045(6) 0.039(5) 0.008(4) -0.002(4) -0.002(4)
C5 0.029(5) 0.017(4) 0.015(4) -0.005(3) 0.003(3) -0.008(4)
C6 0.037(6) 0.031(6) 0.011(4) -0.001(4) 0.003(4) 0.000(5)
C7 0.011(4) 0.036(5) 0.022(4) -0.004(4) -0.003(3) -0.002(4)
C8 0.026(5) 0.035(6) 0.024(4) -0.002(4) -0.002(4) 0.016(4)
C9 0.028(5) 0.031(6) 0.032(4) 0.001(4) 0.008(4) -0.006(4)
C10 0.037(6) 0.035(5) 0.028(4) -0.012(4) 0.001(4) -0.003(5)
C11 0.035(6) 0.042(6) 0.026(4) 0.000(4) -0.014(4) -0.001(5)
C12 0.024(6) 0.044(6) 0.028(4) 0.013(4) -0.002(4) -0.012(5)
N1 0.018(4) 0.032(4) 0.021(3) 0.001(3) -0.005(3) 0.001(3)
N2 0.044(5) 0.025(4) 0.023(3) 0.014(3) 0.000(3) 0.000(4)
O1 0.030(4) 0.028(4) 0.035(3) 0.007(3) -0.008(2) -0.002(3)
Mn1 0.0193(7) 0.0290(7) 0.0256(6) 0.0054(6) -0.0028(5) -0.0007(7)
Cl1 0.0306(15) 0.080(2) 0.0487(13) -0.0121(12) -0.0098(10) -0.0118(14)
Cl2 0.0267(14) 0.0283(12) 0.0550(13) 0.0000(11) 0.0063(10) -0.0002(11)
Cl3 0.0213(12) 0.0372(12) 0.0220(9) 0.0019(9) -0.0018(8) 0.0014(10)

loop_
_atom_type_symbol
_atom_type_description
_atom_type_scat_dispersion_real
_atom_type_scat_dispersion_imag
_atom_type_scat_source
C C 0.0033 0.0016 'International Tables Vol C Tables 4.2.6.8 and 6.1.1.4'
H H 0.0000 0.0000 'International Tables Vol C Tables 4.2.6.8 and 6.1.1.4'
N N 0.0061 0.0033 'International Tables Vol C Tables 4.2.6.8 and 6.1.1.4'
O O 0.0106 0.0060 'International Tables Vol C Tables 4.2.6.8 and 6.1.1.4'
Mn Mn 0.3368 0.7283 'International Tables Vol C Tables 4.2.6.8 and 6.1.1.4'
Cl Cl 0.1484 0.1585 'International Tables Vol C Tables 4.2.6.8 and 6.1.1.4'

loop_
_geom_angle_atom_site_label_1
_geom_angle_atom_site_label_2
_geom_angle_atom_site_label_3
_geom_angle
_geom_angle_site_symmetry_1
_geom_angle_site_symmetry_3
N1 C1 C2 125.8(8) . .
N1 C1 H1 117.1 . .
C2 C1 H1 117.1 . .
C1 C2 C3 117.3(9) . .
C1 C2 H2 121.3 . .
C3 C2 H2 121.3 . .
C4 C3 C2 119.1(8) . .
C4 C3 H3 120.4 . .
C2 C3 H3 120.4 . .
C3 C4 C5 118.4(7) . .
C3 C4 H4 120.8 . .
C5 C4 H4 120.8 . .
N1 C5 C4 123.1(8) . .
N1 C5 C6 113.5(7) . .
C4 C5 C6 123.3(7) . .
O1 C6 N2 124.4(8) . .
O1 C6 C5 118.2(7) . .
N2 C6 C5 117.5(7) . .
C8 C7 C12 119.5(8) . .
C8 C7 N2 123.7(7) . .
C12 C7 N2 116.8(7) . .
C9 C8 C7 120.7(7) . .
C9 C8 H8 119.6 . .
C7 C8 H8 119.6 . .
C8 C9 C10 120.2(7) . .
C8 C9 H9 119.9 . .
C10 C9 H9 119.9 . .
C11 C10 C9 119.8(8) . .
C11 C10 Cl1 118.8(6) . .
C9 C10 Cl1 121.3(7) . .
C12 C11 C10 119.8(7) . .
C12 C11 H11 120.1 . .
C10 C11 H11 120.1 . .
C11 C12 C7 119.9(7) . .
C11 C12 H12 120.0 . .
C7 C12 H12 120.0 . .
C1 N1 C5 116.3(7) . .
C1 N1 Mn1 127.7(5) . .
C5 N1 Mn1 115.1(5) . .
C6 N2 C7 127.7(7) . .
C6 N2 H2A 116.1 . .
C7 N2 H2A 116.1 . .
C6 O1 Mn1 119.0(5) . .
O1 Mn1 N1 71.0(2) . .
O1 Mn1 Cl2 87.94(14) . 3_567
N1 Mn1 Cl2 100.36(17) . 3_567
O1 Mn1 Cl2 90.59(15) . .
N1 Mn1 Cl2 161.09(16) . .
Cl2 Mn1 Cl2 82.72(8) 3_567 .
O1 Mn1 Cl3 160.28(15) . .
N1 Mn1 Cl3 89.49(16) . .
Cl2 Mn1 Cl3 93.02(8) 3_567 .
Cl2 Mn1 Cl3 109.07(8) . .
O1 Mn1 Cl3 99.56(14) . 3_667
N1 Mn1 Cl3 91.31(17) . 3_667
Cl2 Mn1 Cl3 167.72(7) 3_567 3_667
Cl2 Mn1 Cl3 87.47(8) . 3_667
Cl3 Mn1 Cl3 83.20(7) . 3_667
Mn1 Cl2 Mn1 97.28(8) 3_567 .
Mn1 Cl3 Mn1 96.80(7) . 3_667

loop_
_geom_bond_atom_site_label_1
_geom_bond_atom_site_label_2
_geom_bond_distance
_geom_bond_site_symmetry_2
C1 N1 1.316(10) .
C1 C2 1.364(11) .
C1 H1 0.9300 .
C2 C3 1.392(11) .
C2 H2 0.9300 .
C3 C4 1.374(12) .
C3 H3 0.9300 .
C4 C5 1.388(10) .
C4 H4 0.9300 .
C5 N1 1.346(9) .
C5 C6 1.507(11) .
C6 O1 1.221(8) .
C6 N2 1.325(9) .
C7 C8 1.367(10) .
C7 C12 1.391(10) .
C7 N2 1.419(10) .
C8 C9 1.358(11) .
C8 H8 0.9300 .
C9 C10 1.379(10) .
C9 H9 0.9300 .
C10 C11 1.379(10) .
C10 Cl1 1.738(8) .
C11 C12 1.372(11) .
C11 H11 0.9300 .
C12 H12 0.9300 .
N1 Mn1 2.324(7) .
N2 H2A 0.8600 .
O1 Mn1 2.241(5) .
Mn1 Cl2 2.509(3) 3_567
Mn1 Cl2 2.517(3) .
Mn1 Cl3 2.561(2) .
Mn1 Cl3 2.610(2) 3_667
Cl2 Mn1 2.510(3) 3_567
Cl3 Mn1 2.610(2) 3_667

loop_
_geom_torsion_atom_site_label_1
_geom_torsion_atom_site_label_2
_geom_torsion_atom_site_label_3
_geom_torsion_atom_site_label_4
_geom_torsion
_geom_torsion_site_symmetry_1
_geom_torsion_site_symmetry_4
N1 C1 C2 C3 0.0(14) . .
C1 C2 C3 C4 1.0(14) . .
C2 C3 C4 C5 -0.9(13) . .
C3 C4 C5 N1 -0.3(13) . .
C3 C4 C5 C6 -175.7(8) . .
N1 C5 C6 O1 -19.0(10) . .
C4 C5 C6 O1 156.8(8) . .
N1 C5 C6 N2 162.1(7) . .
C4 C5 C6 N2 -22.1(11) . .
C12 C7 C8 C9 0.1(12) . .
N2 C7 C8 C9 177.7(8) . .
C7 C8 C9 C10 -1.0(12) . .
C8 C9 C10 C11 1.1(12) . .
C8 C9 C10 Cl1 -175.3(6) . .
C9 C10 C11 C12 -0.2(12) . .
Cl1 C10 C11 C12 176.2(7) . .
C10 C11 C12 C7 -0.7(12) . .
C8 C7 C12 C11 0.8(12) . .
N2 C7 C12 C11 -177.0(8) . .
C2 C1 N1 C5 -1.1(13) . .
C2 C1 N1 Mn1 167.3(7) . .
C4 C5 N1 C1 1.2(12) . .
C6 C5 N1 C1 177.0(7) . .
C4 C5 N1 Mn1 -168.7(6) . .
C6 C5 N1 Mn1 7.1(8) . .
O1 C6 N2 C7 1.7(12) . .
C5 C6 N2 C7 -179.4(6) . .
C8 C7 N2 C6 22.1(12) . .
C12 C7 N2 C6 -160.2(8) . .
N2 C6 O1 Mn1 -159.6(5) . .
C5 C6 O1 Mn1 21.5(9) . .
C6 O1 Mn1 N1 -12.8(6) . .
C6 O1 Mn1 Cl2 88.9(6) . 3_567
C6 O1 Mn1 Cl2 171.5(6) . .
C6 O1 Mn1 Cl3 -4.4(9) . .
C6 O1 Mn1 Cl3 -100.9(6) . 3_667
C1 N1 Mn1 O1 -166.9(7) . .
C5 N1 Mn1 O1 1.6(5) . .
C1 N1 Mn1 Cl2 108.9(7) . 3_567
C5 N1 Mn1 Cl2 -82.6(5) . 3_567
C1 N1 Mn1 Cl2 -153.3(5) . .
C5 N1 Mn1 Cl2 15.2(10) . .
C1 N1 Mn1 Cl3 15.9(7) . .
C5 N1 Mn1 Cl3 -175.6(5) . .
C1 N1 Mn1 Cl3 -67.3(7) . 3_667
C5 N1 Mn1 Cl3 101.3(5) . 3_667
O1 Mn1 Cl2 Mn1 -87.85(15) . 3_567
N1 Mn1 Cl2 Mn1 -100.7(5) . 3_567
Cl2 Mn1 Cl2 Mn1 0.0 3_567 3_567
Cl3 Mn1 Cl2 Mn1 90.69(9) . 3_567
Cl3 Mn1 Cl2 Mn1 172.60(8) 3_667 3_567
O1 Mn1 Cl3 Mn1 -99.4(4) . 3_667
N1 Mn1 Cl3 Mn1 -91.38(17) . 3_667
Cl2 Mn1 Cl3 Mn1 168.27(8) 3_567 3_667
Cl2 Mn1 Cl3 Mn1 84.93(9) . 3_667
Cl3 Mn1 Cl3 Mn1 0.0 3_667 3_667
